data_1527355
loop_
_publ_author_name
'Evers, J.'
'Oehlinger, G.'
'Polborn, K.'
'Sendlinger, B.'

_publ_section_title
;
 Ternaere Phasen M Pt Ge (M= Ca, Eu, Sr, Ba) im La Ir Si- und im Ti Ni
 Si-Typ
;
_journal_name_full 'Journal of Alloys Compd.'
_journal_page_first 23
_journal_page_last 29
_journal_volume 182
_journal_year 1992
_chemical_formula_sum 'Eu Ge Pt'
_space_group_IT_number 198
_symmetry_space_group_name_Hall 'P 2ac 2ab 3'
_symmetry_space_group_name_H-M 'P 21 3'
_cell_angle_alpha 90
_cell_angle_beta 90
_cell_angle_gamma 90
_cell_formula_units_Z 4
_cell_length_a 6.551
_cell_length_b 6.551
_cell_length_c 6.551
_cell_volume 281.140
_citation_journal_id_ASTM JALCEU
_cod_data_source_file Evers_JALCEU_1992_318.cif
_cod_data_source_block Eu1Ge1Pt1
_cod_original_cell_volume 281.1401
_cod_original_formula_sum 'Eu1 Ge1 Pt1'
_cod_database_code 1527355

loop_
_symmetry_equiv_pos_as_xyz
x,y,z
-x+1/2,-y,z+1/2
x+1/2,-y+1/2,-z
-x,y+1/2,-z+1/2
z,x,y
-z+1/2,-x,y+1/2
z+1/2,-x+1/2,-y
-z,x+1/2,-y+1/2
y,z,x
y+1/2,-z+1/2,-x
-y,z+1/2,-x+1/2
-y+1/2,-z,x+1/2

loop_
_atom_site_label
_atom_site_type_symbol
_atom_site_fract_x
_atom_site_fract_y
_atom_site_fract_z
_atom_site_occupancy
_atom_site_U_iso_or_equiv
Eu1 Eu 0.134 0.134 0.134 1 0.0
Ge1 Ge 0.835 0.835 0.835 1 0.0
Pt3 Pt 0.419 0.419 0.419 1 0.0
